data_4514944
loop_
_publ_author_name
'Li, Guo-Bi'
'Song, Bai-Qiao'
'Wang, Shi-Qiang'
'Pei, Ling-Min'
'Liu, Sheng-Gui'
'Song, Jiang-Li'
'Yang, Qing-Yuan'

_publ_section_title
;
 Selective Adsorption of Water, Methanol, and Ethanol by Naphthalene
 Diimide-Based Coordination Polymers with Constructed Open Cu<sup>2+</sup>
 Metal Sites and Separation of Ethanol/Acetonitrile.
;
_journal_issue 1
_journal_name_full 'ACS omega'
_journal_page_first 1995
_journal_page_last 2000
_journal_paper_doi 10.1021/acsomega.8b03229
_journal_volume 4
_journal_year 2019
_chemical_formula_sum 'C37 H21 Cl3 Cu N4 O10'
_chemical_formula_weight 851.47
_space_group_IT_number 68
_space_group_name_Hall '-C 2a 2ac'
_space_group_name_H-M_alt 'C c c a :2'
_symmetry_cell_setting orthorhombic
_symmetry_space_group_name_Hall '-C 2a 2ac'
_symmetry_space_group_name_H-M 'C c c a :2'
_atom_sites_solution_hydrogens geom
_atom_sites_solution_primary direct
_atom_sites_solution_secondary difmap
_audit_creation_method SHELXL-97
_cell_angle_alpha 90.00
_cell_angle_beta 90.00
_cell_angle_gamma 90.00
_cell_formula_units_Z 8
_cell_length_a 17.1736(6)
_cell_length_b 28.5197(11)
_cell_length_c 15.4911(5)
_cell_measurement_reflns_used 3808
_cell_measurement_temperature 150(2)
_cell_measurement_theta_max 61.6414
_cell_measurement_theta_min 2.8484
_cell_volume 7587.3(5)
_computing_cell_refinement 'Bruker FRAMBO'
_computing_data_collection 'Bruker FRAMBO'
_computing_data_reduction 'Bruker SAINT'
_computing_molecular_graphics 'Bruker SHELXTL'
_computing_publication_material 'Bruker SHELXTL'
_computing_structure_refinement 'SHELXL-97 (Sheldrick, 1997)'
_computing_structure_solution 'SHELXS-97 (Sheldrick, 1990)'
_diffrn_ambient_temperature 150(2)
_diffrn_detector_area_resol_mean 16.0855
_diffrn_measured_fraction_theta_full 0.999
_diffrn_measured_fraction_theta_max 0.999
_diffrn_measurement_device_type 'Gemini S Ultra'
_diffrn_measurement_method '\w and \p scan'
_diffrn_radiation_monochromator graphite
_diffrn_radiation_source 'fine-focus sealed tube'
_diffrn_radiation_type CuK\a
_diffrn_radiation_wavelength 1.54178
_diffrn_reflns_av_R_equivalents 0.0279
_diffrn_reflns_av_sigmaI/netI 0.0303
_diffrn_reflns_limit_h_max 19
_diffrn_reflns_limit_h_min -19
_diffrn_reflns_limit_k_max 24
_diffrn_reflns_limit_k_min -32
_diffrn_reflns_limit_l_max 17
_diffrn_reflns_limit_l_min -16
_diffrn_reflns_number 7807
_diffrn_reflns_theta_full 59.97
_diffrn_reflns_theta_max 59.97
_diffrn_reflns_theta_min 3.10
_diffrn_standards_decay_% none
_exptl_absorpt_coefficient_mu 3.296
_exptl_absorpt_correction_T_max 1.00000
_exptl_absorpt_correction_T_min 0.54378
_exptl_absorpt_correction_type multi-scan
_exptl_crystal_colour green
_exptl_crystal_density_diffrn 1.491
_exptl_crystal_density_method 'not measured'
_exptl_crystal_description block
_exptl_crystal_F_000 3448
_exptl_crystal_size_max 0.30
_exptl_crystal_size_mid 0.20
_exptl_crystal_size_min 0.18
_refine_diff_density_max 1.363
_refine_diff_density_min -0.663
_refine_diff_density_rms 0.118
_refine_ls_extinction_method none
_refine_ls_goodness_of_fit_ref 1.051
_refine_ls_hydrogen_treatment geom
_refine_ls_matrix_type full
_refine_ls_number_parameters 262
_refine_ls_number_reflns 2819
_refine_ls_number_restraints 0
_refine_ls_restrained_S_all 1.051
_refine_ls_R_factor_all 0.0936
_refine_ls_R_factor_gt 0.0832
_refine_ls_shift/su_max 0.000
_refine_ls_shift/su_mean 0.000
_refine_ls_structure_factor_coef Fsqd
_refine_ls_weighting_details 'calc w=1/[\s^2^(Fo^2^)+(0.1727P)^2^+38.0893P] where P=(Fo^2^+2Fc^2^)/3'
_refine_ls_weighting_scheme calc
_refine_ls_wR_factor_gt 0.2568
_refine_ls_wR_factor_ref 0.2659
_reflns_number_gt 2288
_reflns_number_total 2819
_reflns_threshold_expression >2sigma(I)
_cod_data_source_file ao8b03229_si_005.cif
_cod_data_source_block 1_MeOH
_cod_original_sg_symbol_H-M Ccca
_cod_database_code 4514944

loop_
_symmetry_equiv_pos_as_xyz
'x, y, z'
'-x+1/2, -y, z'
'-x, y, -z+1/2'
'x+1/2, -y, -z+1/2'
'x+1/2, y+1/2, z'
'-x+1, -y+1/2, z'
'-x+1/2, y+1/2, -z+1/2'
'x+1, -y+1/2, -z+1/2'
'-x, -y, -z'
'x-1/2, y, -z'
'x, -y, z-1/2'
'-x-1/2, y, z-1/2'
'-x+1/2, -y+1/2, -z'
'x, y+1/2, -z'
'x+1/2, -y+1/2, z-1/2'
'-x, y+1/2, z-1/2'

loop_
_atom_site_label
_atom_site_type_symbol
_atom_site_fract_x
_atom_site_fract_y
_atom_site_fract_z
_atom_site_U_iso_or_equiv
_atom_site_adp_type
_atom_site_occupancy
_atom_site_symmetry_multiplicity
_atom_site_calc_flag
_atom_site_refinement_flags
C8 C -0.3090(3) 0.28347(19) 0.8527(3) 0.0340(12) Uani 1 1 d .
C5 C -0.1115(3) 0.4685(2) 0.8666(4) 0.0436(14) Uani 1 1 d .
H5A H -0.0724 0.4787 0.8295 0.052 Uiso 1 1 calc R
C10 C -0.3022(3) 0.31041(18) 0.7022(3) 0.0337(12) Uani 1 1 d .
C11 C -0.2987(3) 0.3599(2) 0.7310(3) 0.0361(13) Uani 1 1 d .
C13 C -0.3043(3) 0.29986(19) 0.6158(3) 0.0370(12) Uani 1 1 d .
H13A H -0.3016 0.3238 0.5751 0.044 Uiso 1 1 calc R
C9 C -0.3043(3) 0.2738(2) 0.7642(3) 0.0327(11) Uani 1 1 d .
C7 C -0.3137(3) 0.3329(2) 0.8829(3) 0.0363(12) Uani 1 1 d .
C6 C -0.3152(3) 0.41694(19) 0.8498(4) 0.0371(12) Uani 1 1 d .
H6A H -0.3547 0.4189 0.8944 0.044 Uiso 1 1 calc R
H6B H -0.3316 0.4365 0.8020 0.044 Uiso 1 1 calc R
C15 C -0.0231(3) 0.4473(2) 1.1574(3) 0.0364(13) Uani 1 1 d .
C3 C -0.2392(3) 0.43521(18) 0.8850(4) 0.0354(12) Uani 1 1 d .
C16 C -0.0074(3) 0.40213(19) 1.2056(4) 0.0342(12) Uani 1 1 d .
C12 C -0.3106(3) 0.2470(2) 0.9116(4) 0.0382(13) Uani 1 1 d .
H12A H -0.3160 0.2536 0.9701 0.046 Uiso 1 1 calc R
C4 C -0.1803(3) 0.4505(2) 0.8309(3) 0.0411(13) Uani 1 1 d .
H4A H -0.1864 0.4490 0.7713 0.049 Uiso 1 1 calc R
C2 C -0.2262(3) 0.4381(2) 0.9734(4) 0.0381(13) Uani 1 1 d .
H2A H -0.2640 0.4278 1.0119 0.046 Uiso 1 1 calc R
C1 C -0.1566(3) 0.4565(2) 1.0039(3) 0.0402(13) Uani 1 1 d .
H1A H -0.1492 0.4586 1.0632 0.048 Uiso 1 1 calc R
C18 C -0.0070(3) 0.3181(2) 1.2068(5) 0.0546(17) Uani 1 1 d .
H18A H -0.0118 0.2898 1.1774 0.065 Uiso 1 1 calc R
C19 C 0.0749(5) 0.4042(3) 0.8823(5) 0.0754(13) Uani 1 1 d .
C14 C 0.0519(9) 0.2851(7) 0.6214(13) 0.084(5) Uani 0.50 1 d P
H14A H 0.0180 0.2897 0.6716 0.101 Uiso 0.50 1 calc PR
C17 C -0.0139(3) 0.3592(2) 1.1629(4) 0.0465(15) Uani 1 1 d .
H17A H -0.0232 0.3587 1.1038 0.056 Uiso 1 1 calc R
O2 O -0.2886(2) 0.39233(13) 0.6819(3) 0.0437(10) Uani 1 1 d .
O1 O -0.3206(2) 0.34302(14) 0.9584(2) 0.0456(10) Uani 1 1 d .
O3 O 0.0073(2) 0.44913(16) 1.0828(2) 0.0470(11) Uani 1 1 d .
O4 O -0.0657(2) 0.47729(13) 1.1908(2) 0.0396(9) Uani 1 1 d .
O5 O 0.0882(3) 0.4487(2) 0.9107(3) 0.0754(13) Uani 1 1 d .
N2 N -0.3088(2) 0.36767(15) 0.8201(3) 0.0333(10) Uani 1 1 d .
N1 N -0.0997(3) 0.47133(17) 0.9513(3) 0.0404(11) Uani 1 1 d .
Cu1 Cu 0.0000 0.5000 1.0000 0.0538(5) Uani 1 2 d S
Cl3 Cl 0.1012(3) 0.23063(18) 0.6341(3) 0.0869(13) Uani 0.50 1 d P
Cl2 Cl 0.1134(2) 0.33088(18) 0.6162(4) 0.0987(16) Uani 0.50 1 d P
Cl1 Cl -0.0077(3) 0.2810(3) 0.5287(4) 0.126(2) Uani 0.50 1 d P

loop_
_atom_site_aniso_label
_atom_site_aniso_U_11
_atom_site_aniso_U_22
_atom_site_aniso_U_33
_atom_site_aniso_U_23
_atom_site_aniso_U_13
_atom_site_aniso_U_12
C8 0.029(3) 0.045(3) 0.028(3) 0.000(2) -0.004(2) -0.001(2)
C5 0.040(3) 0.060(4) 0.031(3) -0.003(3) 0.003(2) -0.013(3)
C10 0.029(3) 0.038(3) 0.034(3) 0.002(2) 0.001(2) 0.000(2)
C11 0.028(3) 0.046(3) 0.034(3) 0.003(3) -0.002(2) -0.002(2)
C13 0.038(3) 0.042(3) 0.031(3) 0.003(2) 0.004(2) 0.003(2)
C9 0.024(2) 0.043(3) 0.031(3) -0.001(2) 0.000(2) 0.000(2)
C7 0.029(3) 0.047(3) 0.032(3) -0.002(2) -0.005(2) -0.006(2)
C6 0.033(3) 0.040(3) 0.038(3) -0.004(2) -0.002(2) -0.004(2)
C15 0.029(3) 0.051(3) 0.029(3) 0.000(2) -0.008(2) -0.012(2)
C3 0.036(3) 0.035(3) 0.035(3) -0.002(2) -0.002(2) -0.005(2)
C16 0.023(3) 0.039(3) 0.040(3) -0.005(2) 0.001(2) -0.003(2)
C12 0.038(3) 0.050(3) 0.027(3) 0.000(2) -0.002(2) -0.003(2)
C4 0.042(3) 0.054(3) 0.028(3) 0.000(2) -0.004(2) -0.012(3)
C2 0.037(3) 0.044(3) 0.034(3) 0.000(2) 0.001(2) -0.005(2)
C1 0.037(3) 0.055(3) 0.029(3) 0.000(2) 0.000(2) -0.009(3)
C18 0.040(3) 0.036(3) 0.087(5) -0.008(3) -0.004(3) -0.002(2)
C19 0.080(3) 0.079(3) 0.068(3) -0.005(2) 0.001(2) 0.001(2)
C14 0.052(9) 0.100(13) 0.099(13) 0.008(10) 0.008(9) 0.011(9)
C17 0.034(3) 0.052(4) 0.054(4) -0.016(3) -0.001(3) -0.003(2)
O2 0.048(2) 0.044(2) 0.040(2) 0.0033(18) 0.0009(17) -0.0007(18)
O1 0.056(2) 0.048(2) 0.032(2) -0.0059(17) -0.0007(18) -0.0054(18)
O3 0.039(2) 0.074(3) 0.028(2) -0.0008(19) -0.0034(16) -0.0172(19)
O4 0.039(2) 0.043(2) 0.037(2) 0.0019(17) -0.0052(16) 0.0012(17)
O5 0.080(3) 0.079(3) 0.068(3) -0.005(2) 0.001(2) 0.001(2)
N2 0.030(2) 0.038(2) 0.031(2) -0.0027(19) -0.0003(18) -0.0040(17)
N1 0.036(2) 0.054(3) 0.031(2) 0.001(2) -0.002(2) -0.012(2)
Cu1 0.0475(8) 0.0883(11) 0.0255(7) 0.0094(6) -0.0079(5) -0.0385(7)
Cl3 0.067(2) 0.100(3) 0.093(3) 0.020(3) 0.008(2) 0.009(2)
Cl2 0.055(2) 0.087(3) 0.154(5) -0.018(3) -0.002(3) 0.0018(19)
Cl1 0.099(4) 0.158(5) 0.121(4) 0.062(4) -0.045(3) -0.038(4)

loop_
_atom_type_symbol
_atom_type_description
_atom_type_scat_dispersion_real
_atom_type_scat_dispersion_imag
_atom_type_scat_source
C C 0.0181 0.0091 'International Tables Vol C Tables 4.2.6.8 and 6.1.1.4'
N N 0.0311 0.0180 'International Tables Vol C Tables 4.2.6.8 and 6.1.1.4'
O O 0.0492 0.0322 'International Tables Vol C Tables 4.2.6.8 and 6.1.1.4'
Cl Cl 0.3639 0.7018 'International Tables Vol C Tables 4.2.6.8 and 6.1.1.4'
Cu Cu -1.9646 0.5888 'International Tables Vol C Tables 4.2.6.8 and 6.1.1.4'
H H 0.0000 0.0000 'International Tables Vol C Tables 4.2.6.8 and 6.1.1.4'

loop_
_geom_angle_atom_site_label_1
_geom_angle_atom_site_label_2
_geom_angle_atom_site_label_3
_geom_angle
_geom_angle_site_symmetry_1
_geom_angle_site_symmetry_3
C12 C8 C9 120.0(5) . .
C12 C8 C7 120.2(5) . .
C9 C8 C7 119.9(5) . .
N1 C5 C4 122.6(5) . .
N1 C5 H5A 118.7 . .
C4 C5 H5A 118.7 . .
C13 C10 C9 119.9(5) . .
C13 C10 C11 120.2(5) . .
C9 C10 C11 119.9(5) . .
O2 C11 N2 120.9(5) . .
O2 C11 C10 123.0(5) . .
N2 C11 C10 116.1(5) . .
C10 C13 C12 120.3(5) . 8_456
C10 C13 H13A 119.9 . .
C12 C13 H13A 119.9 8_456 .
C8 C9 C9 119.3(6) . 8_456
C8 C9 C10 121.3(5) . .
C9 C9 C10 119.4(6) 8_456 .
O1 C7 N2 120.7(5) . .
O1 C7 C8 122.4(5) . .
N2 C7 C8 116.9(4) . .
N2 C6 C3 112.1(4) . .
N2 C6 H6A 109.2 . .
C3 C6 H6A 109.2 . .
N2 C6 H6B 109.2 . .
C3 C6 H6B 109.2 . .
H6A C6 H6B 107.9 . .
O4 C15 O3 126.5(6) . .
O4 C15 C16 119.2(5) . .
O3 C15 C16 114.3(5) . .
C2 C3 C4 117.4(5) . .
C2 C3 C6 121.0(5) . .
C4 C3 C6 121.6(5) . .
C17 C16 C16 118.7(4) . 3_557
C17 C16 C15 119.9(5) . .
C16 C16 C15 121.2(3) 3_557 .
C8 C12 C13 120.9(5) . 8_456
C8 C12 H12A 119.6 . .
C13 C12 H12A 119.6 8_456 .
C5 C4 C3 119.6(5) . .
C5 C4 H4A 120.2 . .
C3 C4 H4A 120.2 . .
C3 C2 C1 119.8(5) . .
C3 C2 H2A 120.1 . .
C1 C2 H2A 120.1 . .
N1 C1 C2 122.7(5) . .
N1 C1 H1A 118.7 . .
C2 C1 H1A 118.7 . .
C18 C18 C17 120.5(4) 3_557 .
C18 C18 H18A 119.8 3_557 .
C17 C18 H18A 119.8 . .
Cl2 C14 Cl1 112.1(11) . .
Cl2 C14 Cl3 112.5(9) . .
Cl1 C14 Cl3 107.9(11) . .
Cl2 C14 H14A 108.0 . .
Cl1 C14 H14A 108.0 . .
Cl3 C14 H14A 108.0 . .
C16 C17 C18 120.8(6) . .
C16 C17 H17A 119.6 . .
C18 C17 H17A 119.6 . .
C15 O3 Cu1 127.3(4) . .
C7 N2 C11 125.5(4) . .
C7 N2 C6 117.0(4) . .
C11 N2 C6 117.5(4) . .
C5 N1 C1 118.0(5) . .
C5 N1 Cu1 121.1(4) . .
C1 N1 Cu1 120.9(4) . .
O3 Cu1 O3 180.00(18) 9_567 .
O3 Cu1 N1 89.96(17) 9_567 9_567
O3 Cu1 N1 90.04(17) . 9_567
O3 Cu1 N1 90.04(17) 9_567 .
O3 Cu1 N1 89.96(17) . .
N1 Cu1 N1 180.0(3) 9_567 .
C14 Cl3 Cl1 73.6(7) . 6_455
C14 Cl1 Cl1 88.8(7) . 6_455
C14 Cl1 Cl3 80.6(6) . 6_455
Cl1 Cl1 Cl3 87.7(3) 6_455 6_455

loop_
_geom_bond_atom_site_label_1
_geom_bond_atom_site_label_2
_geom_bond_distance
_geom_bond_site_symmetry_2
C8 C12 1.384(8) .
C8 C9 1.399(7) .
C8 C7 1.487(8) .
C5 N1 1.331(7) .
C5 C4 1.402(8) .
C5 H5A 0.9300 .
C10 C13 1.373(8) .
C10 C9 1.419(8) .
C10 C11 1.482(8) .
C11 O2 1.210(7) .
C11 N2 1.409(7) .
C13 C12 1.407(8) 8_456
C13 H13A 0.9300 .
C9 C9 1.428(11) 8_456
C7 O1 1.211(7) .
C7 N2 1.391(7) .
C6 N2 1.483(7) .
C6 C3 1.507(7) .
C6 H6A 0.9700 .
C6 H6B 0.9700 .
C15 O4 1.238(7) .
C15 O3 1.270(7) .
C15 C16 1.513(8) .
C3 C2 1.390(8) .
C3 C4 1.383(8) .
C16 C17 1.397(8) .
C16 C16 1.399(11) 3_557
C12 C13 1.407(8) 8_456
C12 H12A 0.9300 .
C4 H4A 0.9300 .
C2 C1 1.389(8) .
C2 H2A 0.9300 .
C1 N1 1.341(7) .
C1 H1A 0.9300 .
C18 C18 1.361(15) 3_557
C18 C17 1.360(9) .
C18 H18A 0.9300 .
C19 O5 1.362(10) .
C14 Cl2 1.681(19) .
C14 Cl1 1.77(2) .
C14 Cl3 1.781(18) .
C14 H14A 0.9800 .
C17 H17A 0.9300 .
O3 Cu1 1.941(4) .
N1 Cu1 2.041(4) .
Cu1 O3 1.941(4) 9_567
Cu1 N1 2.041(5) 9_567
Cl3 Cl1 2.315(9) 6_455
Cl1 Cl1 1.790(16) 6_455
Cl1 Cl3 2.315(9) 6_455

loop_
_geom_torsion_atom_site_label_1
_geom_torsion_atom_site_label_2
_geom_torsion_atom_site_label_3
_geom_torsion_atom_site_label_4
_geom_torsion
_geom_torsion_site_symmetry_1
_geom_torsion_site_symmetry_4
C13 C10 C11 O2 -8.7(8) . .
C9 C10 C11 O2 172.1(5) . .
C13 C10 C11 N2 170.5(5) . .
C9 C10 C11 N2 -8.7(7) . .
C9 C10 C13 C12 1.6(8) . 8_456
C11 C10 C13 C12 -177.6(5) . 8_456
C12 C8 C9 C9 2.4(6) . 8_456
C7 C8 C9 C9 -176.4(3) . 8_456
C12 C8 C9 C10 -179.7(5) . .
C7 C8 C9 C10 1.4(7) . .
C13 C10 C9 C8 -174.4(5) . .
C11 C10 C9 C8 4.8(7) . .
C13 C10 C9 C9 3.4(6) . 8_456
C11 C10 C9 C9 -177.4(3) . 8_456
C12 C8 C7 O1 -1.5(8) . .
C9 C8 C7 O1 177.4(5) . .
C12 C8 C7 N2 177.7(5) . .
C9 C8 C7 N2 -3.5(7) . .
N2 C6 C3 C2 -101.4(6) . .
N2 C6 C3 C4 79.8(6) . .
O4 C15 C16 C17 132.7(5) . .
O3 C15 C16 C17 -44.3(6) . .
O4 C15 C16 C16 -41.9(8) . 3_557
O3 C15 C16 C16 141.2(6) . 3_557
C9 C8 C12 C13 2.7(8) . 8_456
C7 C8 C12 C13 -178.4(5) . 8_456
N1 C5 C4 C3 0.2(10) . .
C2 C3 C4 C5 -0.6(8) . .
C6 C3 C4 C5 178.2(5) . .
C4 C3 C2 C1 0.9(8) . .
C6 C3 C2 C1 -177.9(5) . .
C3 C2 C1 N1 -0.9(9) . .
C16 C16 C17 C18 0.7(9) 3_557 .
C15 C16 C17 C18 -174.0(5) . .
C18 C18 C17 C16 -0.4(11) 3_557 .
O4 C15 O3 Cu1 2.4(8) . .
C16 C15 O3 Cu1 179.0(3) . .
O1 C7 N2 C11 178.2(5) . .
C8 C7 N2 C11 -1.0(7) . .
O1 C7 N2 C6 -2.1(7) . .
C8 C7 N2 C6 178.7(4) . .
O2 C11 N2 C7 -173.8(5) . .
C10 C11 N2 C7 6.9(7) . .
O2 C11 N2 C6 6.5(7) . .
C10 C11 N2 C6 -172.8(4) . .
C3 C6 N2 C7 81.4(6) . .
C3 C6 N2 C11 -98.9(5) . .
C4 C5 N1 C1 -0.2(9) . .
C4 C5 N1 Cu1 -177.7(5) . .
C2 C1 N1 C5 0.6(9) . .
C2 C1 N1 Cu1 178.0(4) . .
C15 O3 Cu1 O3 -45(100) . 9_567
C15 O3 Cu1 N1 91.8(4) . 9_567
C15 O3 Cu1 N1 -88.2(4) . .
C5 N1 Cu1 O3 44.0(5) . 9_567
C1 N1 Cu1 O3 -133.4(5) . 9_567
C5 N1 Cu1 O3 -136.0(5) . .
C1 N1 Cu1 O3 46.6(5) . .
C5 N1 Cu1 N1 -179.3(6) . 9_567
C1 N1 Cu1 N1 3.3(4) . 9_567
Cl2 C14 Cl3 Cl1 -134.6(12) . 6_455
Cl1 C14 Cl3 Cl1 -10.4(7) . 6_455
Cl2 C14 Cl1 Cl1 137.4(10) . 6_455
Cl3 C14 Cl1 Cl1 12.9(9) . 6_455
Cl2 C14 Cl1 Cl3 -134.7(10) . 6_455
Cl3 C14 Cl1 Cl3 100.8(9) . 6_455
